data_7053445
loop_
_publ_author_name
'Carrasco, Ariadna Campos'
'Pidko, Evgeny A.'
'Masdeu-Bult\'o, Anna M.'
'Lutz, Martin'
'Spek, Anthony L.'
'Vogt, Dieter'
'M\"uller, Christian'

_publ_section_title
;
 2-(2&#x2032;-Pyridyl)-4,6-diphenylphosphinine versus
 2-(2&#x2032;-pyridyl)-4,6-diphenylpyridine: an evaluation of their
 coordination chemistry towards Rh(i)
;
_journal_issue 8
_journal_name_full 'New Journal of Chemistry'
_journal_page_first 1547
_journal_paper_doi 10.1039/c0nj00030b
_journal_volume 34
_journal_year 2010
_chemical_formula_moiety 'C30 H28 N P Rh, B F4, 0.4(C H2 Cl2)'
_chemical_formula_sum 'C30.4 H28.8 B Cl0.8 F4 N P Rh'
_chemical_formula_weight 657.19
_chemical_name_systematic
;
?
;
_space_group_IT_number 2
_symmetry_cell_setting triclinic
_symmetry_space_group_name_Hall '-P 1'
_symmetry_space_group_name_H-M 'P -1'
_atom_sites_solution_hydrogens difmap
_atom_sites_solution_primary direct
_atom_sites_solution_secondary difmap
_audit_creation_method SHELXL-97
_cell_angle_alpha 84.8750(6)
_cell_angle_beta 85.4051(6)
_cell_angle_gamma 71.0572(8)
_cell_formula_units_Z 2
_cell_length_a 9.7987(2)
_cell_length_b 10.3575(2)
_cell_length_c 14.5382(3)
_cell_measurement_reflns_used 25271
_cell_measurement_temperature 150(2)
_cell_measurement_theta_max 27.48
_cell_measurement_theta_min 1.02
_cell_volume 1387.95(5)
_computing_cell_refinement HKL2000
_computing_data_collection 'Nonius COLLECT'
_computing_data_reduction 'HKL2000, denzox, Sadabs'
_computing_structure_refinement 'SHELXL-97 (Sheldrick, 1997)'
_computing_structure_solution 'SIR-97 (Altomare et al., 1997)'
_diffrn_ambient_temperature 150(2)
_diffrn_measured_fraction_theta_full 0.991
_diffrn_measured_fraction_theta_max 0.991
_diffrn_measurement_device_type 'Nonius KappaCCD'
_diffrn_radiation_monochromator graphite
_diffrn_radiation_source 'rotating anode'
_diffrn_radiation_type MoK\a
_diffrn_radiation_wavelength 0.71073
_diffrn_reflns_av_R_equivalents 0.0443
_diffrn_reflns_av_sigmaI/netI 0.0542
_diffrn_reflns_limit_h_max 12
_diffrn_reflns_limit_h_min -12
_diffrn_reflns_limit_k_max 13
_diffrn_reflns_limit_k_min -13
_diffrn_reflns_limit_l_max 18
_diffrn_reflns_limit_l_min -18
_diffrn_reflns_number 21889
_diffrn_reflns_theta_full 27.58
_diffrn_reflns_theta_max 27.58
_diffrn_reflns_theta_min 1.41
_exptl_absorpt_coefficient_mu 0.799
_exptl_absorpt_correction_T_max 0.98
_exptl_absorpt_correction_T_min 0.88
_exptl_absorpt_correction_type multi-scan
_exptl_absorpt_process_details SADABS-2008/1
_exptl_crystal_colour orange
_exptl_crystal_density_diffrn 1.573
_exptl_crystal_density_method 'not measured'
_exptl_crystal_description plate
_exptl_crystal_F_000 666
_exptl_crystal_size_max 0.21
_exptl_crystal_size_mid 0.12
_exptl_crystal_size_min 0.02
_refine_diff_density_max 1.034
_refine_diff_density_min -0.472
_refine_diff_density_rms 0.093
_refine_ls_extinction_method none
_refine_ls_goodness_of_fit_ref 1.047
_refine_ls_hydrogen_treatment mixed
_refine_ls_matrix_type full
_refine_ls_number_parameters 377
_refine_ls_number_reflns 6367
_refine_ls_number_restraints 1
_refine_ls_restrained_S_all 1.047
_refine_ls_R_factor_all 0.0586
_refine_ls_R_factor_gt 0.0396
_refine_ls_shift/su_max 0.010
_refine_ls_shift/su_mean 0.000
_refine_ls_structure_factor_coef Fsqd
_refine_ls_weighting_details 'calc w=1/[\s^2^(Fo^2^)+(0.0385P)^2^+1.3773P] where P=(Fo^2^+2Fc^2^)/3'
_refine_ls_weighting_scheme calc
_refine_ls_wR_factor_gt 0.0872
_refine_ls_wR_factor_ref 0.0949
_reflns_number_gt 5109
_reflns_number_total 6367
_reflns_threshold_expression I>2\s(I)
_cod_data_source_file c0nj00030b.txt
_cod_data_source_block s4321a
_cod_original_formula_sum 'C30.40 H28.80 B Cl0.80 F4 N P Rh'
_cod_database_code 7053445

loop_
_symmetry_equiv_pos_as_xyz
'x, y, z'
'-x, -y, -z'

loop_
_atom_site_label
_atom_site_type_symbol
_atom_site_fract_x
_atom_site_fract_y
_atom_site_fract_z
_atom_site_U_iso_or_equiv
_atom_site_adp_type
_atom_site_occupancy
_atom_site_symmetry_multiplicity
_atom_site_calc_flag
_atom_site_refinement_flags
Rh1 Rh 0.32650(2) 0.52986(2) 0.245160(15) 0.02278(8) Uani 1 1 d .
P1 P 0.48791(8) 0.37211(7) 0.16344(5) 0.02263(17) Uani 1 1 d .
N1 N 0.2258(3) 0.5693(2) 0.11425(16) 0.0230(5) Uani 1 1 d .
C1 C 0.6433(3) 0.2320(3) 0.1656(2) 0.0228(6) Uani 1 1 d .
C2 C 0.6845(3) 0.1511(3) 0.0898(2) 0.0246(6) Uani 1 1 d .
H2 H 0.7689 0.0736 0.0951 0.030 Uiso 1 1 calc R
C3 C 0.6149(3) 0.1722(3) 0.0073(2) 0.0229(6) Uani 1 1 d .
C4 C 0.4893(3) 0.2834(3) -0.0084(2) 0.0224(6) Uani 1 1 d .
H4 H 0.4482 0.2947 -0.0668 0.027 Uiso 1 1 calc R
C5 C 0.4215(3) 0.3782(3) 0.0565(2) 0.0218(6) Uani 1 1 d .
C6 C 0.2847(3) 0.4893(3) 0.0417(2) 0.0217(6) Uani 1 1 d .
C7 C 0.2147(3) 0.5106(3) -0.0405(2) 0.0254(6) Uani 1 1 d .
H7 H 0.2580 0.4551 -0.0904 0.031 Uiso 1 1 calc R
C8 C 0.0835(3) 0.6111(3) -0.0503(2) 0.0269(7) Uani 1 1 d .
H8 H 0.0353 0.6254 -0.1063 0.032 Uiso 1 1 calc R
C9 C 0.0234(3) 0.6906(3) 0.0229(2) 0.0275(7) Uani 1 1 d .
H9 H -0.0674 0.7604 0.0185 0.033 Uiso 1 1 calc R
C10 C 0.0972(3) 0.6671(3) 0.1028(2) 0.0263(7) Uani 1 1 d .
H10 H 0.0550 0.7230 0.1526 0.032 Uiso 1 1 calc R
C11 C 0.7339(3) 0.1990(3) 0.2467(2) 0.0258(6) Uani 1 1 d .
C12 C 0.7839(3) 0.2980(3) 0.2785(2) 0.0262(7) Uani 1 1 d .
H12 H 0.7533 0.3888 0.2511 0.031 Uiso 1 1 calc R
C13 C 0.8774(3) 0.2651(3) 0.3493(2) 0.0331(7) Uani 1 1 d .
H13 H 0.9122 0.3327 0.3697 0.040 Uiso 1 1 calc R
C14 C 0.9206(4) 0.1334(4) 0.3908(2) 0.0432(9) Uani 1 1 d .
H14 H 0.9853 0.1107 0.4394 0.052 Uiso 1 1 calc R
C15 C 0.8695(4) 0.0352(4) 0.3613(3) 0.0480(10) Uani 1 1 d .
H15 H 0.8976 -0.0545 0.3906 0.058 Uiso 1 1 calc R
C16 C 0.7778(4) 0.0666(3) 0.2895(2) 0.0368(8) Uani 1 1 d .
H16 H 0.7443 -0.0018 0.2690 0.044 Uiso 1 1 calc R
C17 C 0.6726(3) 0.0752(3) -0.0662(2) 0.0237(6) Uani 1 1 d .
C18 C 0.5790(3) 0.0386(3) -0.1184(2) 0.0260(6) Uani 1 1 d .
H18 H 0.4775 0.0769 -0.1070 0.031 Uiso 1 1 calc R
C19 C 0.6325(4) -0.0527(3) -0.1865(2) 0.0326(7) Uani 1 1 d .
H19 H 0.5674 -0.0772 -0.2210 0.039 Uiso 1 1 calc R
C20 C 0.7790(4) -0.1083(3) -0.2049(2) 0.0343(8) Uani 1 1 d .
H20 H 0.8149 -0.1713 -0.2517 0.041 Uiso 1 1 calc R
C21 C 0.8735(4) -0.0721(3) -0.1552(2) 0.0335(8) Uani 1 1 d .
H21 H 0.9747 -0.1091 -0.1683 0.040 Uiso 1 1 calc R
C22 C 0.8206(3) 0.0187(3) -0.0857(2) 0.0274(7) Uani 1 1 d .
H22 H 0.8864 0.0424 -0.0513 0.033 Uiso 1 1 calc R
C23 C 0.1282(3) 0.6478(3) 0.3261(2) 0.0270(7) Uani 1 1 d .
H23 H 0.053(3) 0.644(3) 0.287(2) 0.028(8) Uiso 1 1 d .
C24 C 0.2058(3) 0.7327(3) 0.2966(2) 0.0273(7) Uani 1 1 d .
H24 H 0.182(3) 0.787(3) 0.240(2) 0.023(8) Uiso 1 1 d .
C25 C 0.3048(4) 0.7737(3) 0.3534(2) 0.0345(8) Uani 1 1 d .
H25A H 0.2456 0.8445 0.3946 0.041 Uiso 1 1 calc R
H25B H 0.3662 0.8151 0.3114 0.041 Uiso 1 1 calc R
C26 C 0.4024(3) 0.6552(3) 0.4123(2) 0.0343(8) Uani 1 1 d .
H26A H 0.4904 0.6768 0.4242 0.041 Uiso 1 1 calc R
H26B H 0.3511 0.6451 0.4726 0.041 Uiso 1 1 calc R
C27 C 0.4462(3) 0.5208(3) 0.3659(2) 0.0300(7) Uani 1 1 d .
H27 H 0.552(4) 0.491(3) 0.349(2) 0.033(9) Uiso 1 1 d .
C28 C 0.3743(4) 0.4244(3) 0.3788(2) 0.0318(7) Uani 1 1 d .
H28 H 0.433(3) 0.329(3) 0.368(2) 0.031(9) Uiso 1 1 d .
C29 C 0.2336(4) 0.4391(3) 0.4335(2) 0.0397(8) Uani 1 1 d .
H29A H 0.2533 0.4152 0.4997 0.048 Uiso 1 1 calc R
H29B H 0.1901 0.3734 0.4129 0.048 Uiso 1 1 calc R
C30 C 0.1242(4) 0.5840(3) 0.4234(2) 0.0355(8) Uani 1 1 d .
H30A H 0.0258 0.5797 0.4403 0.043 Uiso 1 1 calc R
H30B H 0.1458 0.6424 0.4667 0.043 Uiso 1 1 calc R
F1 F 0.3733(2) 0.3310(2) 0.77321(14) 0.0427(5) Uani 1 1 d .
F2 F 0.2235(2) 0.2061(2) 0.81621(15) 0.0460(5) Uani 1 1 d .
F3 F 0.1325(2) 0.4251(2) 0.76042(18) 0.0555(6) Uani 1 1 d .
F4 F 0.2611(3) 0.2605(3) 0.66530(16) 0.0699(7) Uani 1 1 d .
B1 B 0.2493(4) 0.3044(4) 0.7521(3) 0.0341(9) Uani 1 1 d .
C31 C 0.5035(11) 0.0651(9) 0.5104(7) 0.078(4) Uani 0.40 1 d PD
H31A H 0.5624 0.1174 0.4764 0.093 Uiso 0.40 1 calc PR
H31B H 0.4503 0.1212 0.5615 0.093 Uiso 0.40 1 calc PR
Cl1 Cl 0.3801(2) 0.06880(17) 0.43956(12) 0.0844(5) Uani 0.80 1 d PD

loop_
_atom_site_aniso_label
_atom_site_aniso_U_11
_atom_site_aniso_U_22
_atom_site_aniso_U_33
_atom_site_aniso_U_23
_atom_site_aniso_U_13
_atom_site_aniso_U_12
Rh1 0.02397(14) 0.02194(13) 0.01905(13) -0.00220(8) -0.00144(9) -0.00242(9)
P1 0.0230(4) 0.0211(4) 0.0208(4) -0.0035(3) -0.0022(3) -0.0022(3)
N1 0.0237(13) 0.0205(12) 0.0217(13) -0.0017(9) -0.0015(10) -0.0026(10)
C1 0.0238(15) 0.0192(14) 0.0230(15) -0.0007(11) -0.0020(12) -0.0035(12)
C2 0.0230(15) 0.0196(14) 0.0281(16) 0.0001(12) -0.0022(12) -0.0029(12)
C3 0.0252(15) 0.0214(14) 0.0215(15) -0.0019(11) -0.0004(12) -0.0066(12)
C4 0.0240(15) 0.0214(14) 0.0201(15) -0.0013(11) -0.0013(12) -0.0048(12)
C5 0.0220(15) 0.0186(13) 0.0235(15) -0.0010(11) 0.0001(12) -0.0053(12)
C6 0.0239(15) 0.0193(13) 0.0218(15) -0.0017(11) 0.0007(12) -0.0073(12)
C7 0.0278(16) 0.0230(14) 0.0226(15) -0.0027(11) -0.0007(12) -0.0040(13)
C8 0.0286(16) 0.0254(15) 0.0242(16) 0.0002(12) -0.0054(13) -0.0048(13)
C9 0.0240(16) 0.0240(15) 0.0298(17) -0.0005(12) -0.0028(13) -0.0012(13)
C10 0.0275(16) 0.0229(14) 0.0234(16) -0.0043(12) -0.0005(13) -0.0007(13)
C11 0.0259(16) 0.0239(15) 0.0230(16) -0.0043(12) -0.0024(12) -0.0008(12)
C12 0.0266(16) 0.0248(15) 0.0230(16) -0.0052(12) -0.0005(13) -0.0015(13)
C13 0.0290(17) 0.0382(18) 0.0303(18) -0.0143(14) -0.0011(14) -0.0055(14)
C14 0.044(2) 0.048(2) 0.0268(18) -0.0061(15) -0.0152(16) 0.0038(17)
C15 0.064(3) 0.0299(18) 0.039(2) 0.0006(15) -0.0174(19) 0.0024(18)
C16 0.048(2) 0.0239(16) 0.0334(19) -0.0022(13) -0.0117(16) -0.0031(15)
C17 0.0293(16) 0.0190(14) 0.0199(15) -0.0013(11) -0.0005(12) -0.0038(12)
C18 0.0252(16) 0.0243(15) 0.0268(16) -0.0026(12) 0.0006(13) -0.0057(13)
C19 0.0401(19) 0.0303(16) 0.0291(18) -0.0081(13) 0.0009(15) -0.0125(15)
C20 0.045(2) 0.0257(16) 0.0260(17) -0.0086(13) 0.0035(15) -0.0025(15)
C21 0.0335(18) 0.0263(16) 0.0302(18) -0.0008(13) 0.0013(14) 0.0039(14)
C22 0.0281(16) 0.0219(14) 0.0283(17) 0.0000(12) -0.0034(13) -0.0025(13)
C23 0.0202(15) 0.0320(16) 0.0217(16) -0.0062(12) -0.0010(13) 0.0027(13)
C24 0.0283(17) 0.0215(15) 0.0245(17) -0.0060(12) -0.0018(13) 0.0039(13)
C25 0.0398(19) 0.0304(17) 0.0348(19) -0.0105(14) -0.0011(15) -0.0115(15)
C26 0.0300(17) 0.0456(19) 0.0290(18) -0.0139(15) -0.0043(14) -0.0108(15)
C27 0.0246(17) 0.0374(18) 0.0199(16) -0.0040(13) -0.0051(13) 0.0028(14)
C28 0.0363(18) 0.0282(17) 0.0227(16) 0.0040(13) -0.0029(14) -0.0002(15)
C29 0.040(2) 0.0414(19) 0.034(2) 0.0075(15) 0.0014(16) -0.0120(16)
C30 0.0304(17) 0.048(2) 0.0256(17) -0.0033(14) 0.0053(14) -0.0105(15)
F1 0.0350(11) 0.0527(12) 0.0436(12) -0.0050(9) -0.0032(9) -0.0178(9)
F2 0.0448(12) 0.0392(11) 0.0521(13) -0.0037(9) 0.0091(10) -0.0135(9)
F3 0.0413(12) 0.0344(11) 0.0912(18) -0.0040(11) -0.0220(12) -0.0085(10)
F4 0.102(2) 0.0859(18) 0.0354(13) -0.0198(12) -0.0028(13) -0.0445(16)
B1 0.038(2) 0.034(2) 0.031(2) -0.0063(16) -0.0054(17) -0.0113(17)
C31 0.133(11) 0.036(6) 0.061(7) -0.034(5) 0.009(7) -0.019(6)
Cl1 0.1106(14) 0.0829(11) 0.0735(11) 0.0208(9) -0.0349(10) -0.0498(10)

loop_
_atom_type_symbol
_atom_type_description
_atom_type_scat_dispersion_real
_atom_type_scat_dispersion_imag
_atom_type_scat_source
C C 0.0033 0.0016 'International Tables Vol C Tables 4.2.6.8 and 6.1.1.4'
H H 0.0000 0.0000 'International Tables Vol C Tables 4.2.6.8 and 6.1.1.4'
B B 0.0013 0.0007 'International Tables Vol C Tables 4.2.6.8 and 6.1.1.4'
Cl Cl 0.1484 0.1585 'International Tables Vol C Tables 4.2.6.8 and 6.1.1.4'
F F 0.0171 0.0103 'International Tables Vol C Tables 4.2.6.8 and 6.1.1.4'
N N 0.0061 0.0033 'International Tables Vol C Tables 4.2.6.8 and 6.1.1.4'
P P 0.1023 0.0942 'International Tables Vol C Tables 4.2.6.8 and 6.1.1.4'
Rh Rh -1.1178 0.9187 'International Tables Vol C Tables 4.2.6.8 and 6.1.1.4'

loop_
_geom_angle_atom_site_label_1
_geom_angle_atom_site_label_2
_geom_angle_atom_site_label_3
_geom_angle
_geom_angle_site_symmetry_1
C28 Rh1 N1 153.72(12) .
C28 Rh1 C27 37.55(13) .
N1 Rh1 C27 168.71(11) .
C28 Rh1 C24 96.28(12) .
N1 Rh1 C24 95.25(10) .
C27 Rh1 C24 80.49(11) .
C28 Rh1 P1 96.71(9) .
N1 Rh1 P1 79.76(6) .
C27 Rh1 P1 100.56(8) .
C24 Rh1 P1 159.44(9) .
C28 Rh1 C23 80.95(12) .
N1 Rh1 C23 95.15(10) .
C27 Rh1 C23 87.45(11) .
C24 Rh1 C23 35.60(12) .
P1 Rh1 C23 163.71(9) .
C5 P1 C1 105.25(14) .
C5 P1 Rh1 107.89(10) .
C1 P1 Rh1 146.23(10) .
C10 N1 C6 117.2(2) .
C10 N1 Rh1 121.23(19) .
C6 N1 Rh1 121.35(18) .
C2 C1 C11 120.0(2) .
C2 C1 P1 119.8(2) .
C11 C1 P1 120.2(2) .
C3 C2 C1 126.8(3) .
C3 C2 H2 116.6 .
C1 C2 H2 116.6 .
C2 C3 C4 121.6(3) .
C2 C3 C17 119.9(2) .
C4 C3 C17 118.5(2) .
C5 C4 C3 123.9(3) .
C5 C4 H4 118.1 .
C3 C4 H4 118.1 .
C4 C5 C6 123.4(3) .
C4 C5 P1 122.6(2) .
C6 C5 P1 113.9(2) .
N1 C6 C7 120.9(3) .
N1 C6 C5 116.8(2) .
C7 C6 C5 122.2(3) .
C8 C7 C6 120.7(3) .
C8 C7 H7 119.7 .
C6 C7 H7 119.7 .
C7 C8 C9 118.5(3) .
C7 C8 H8 120.7 .
C9 C8 H8 120.7 .
C10 C9 C8 118.9(3) .
C10 C9 H9 120.5 .
C8 C9 H9 120.5 .
N1 C10 C9 123.7(3) .
N1 C10 H10 118.1 .
C9 C10 H10 118.1 .
C12 C11 C16 118.8(3) .
C12 C11 C1 120.3(3) .
C16 C11 C1 120.9(3) .
C13 C12 C11 120.6(3) .
C13 C12 H12 119.7 .
C11 C12 H12 119.7 .
C12 C13 C14 120.1(3) .
C12 C13 H13 120.0 .
C14 C13 H13 120.0 .
C15 C14 C13 119.9(3) .
C15 C14 H14 120.0 .
C13 C14 H14 120.0 .
C16 C15 C14 120.4(3) .
C16 C15 H15 119.8 .
C14 C15 H15 119.8 .
C15 C16 C11 120.2(3) .
C15 C16 H16 119.9 .
C11 C16 H16 119.9 .
C22 C17 C18 118.1(3) .
C22 C17 C3 121.4(3) .
C18 C17 C3 120.5(3) .
C19 C18 C17 120.7(3) .
C19 C18 H18 119.7 .
C17 C18 H18 119.7 .
C20 C19 C18 120.8(3) .
C20 C19 H19 119.6 .
C18 C19 H19 119.6 .
C19 C20 C21 119.6(3) .
C19 C20 H20 120.2 .
C21 C20 H20 120.2 .
C20 C21 C22 120.1(3) .
C20 C21 H21 120.0 .
C22 C21 H21 120.0 .
C17 C22 C21 120.8(3) .
C17 C22 H22 119.6 .
C21 C22 H22 119.6 .
C24 C23 C30 124.6(3) .
C24 C23 Rh1 71.28(17) .
C30 C23 Rh1 110.73(19) .
C24 C23 H23 118.3(19) .
C30 C23 H23 115.5(19) .
Rh1 C23 H23 100.9(18) .
C23 C24 C25 126.1(3) .
C23 C24 Rh1 73.12(17) .
C25 C24 Rh1 107.90(19) .
C23 C24 H24 118.2(18) .
C25 C24 H24 114.4(18) .
Rh1 C24 H24 101.1(18) .
C24 C25 C26 113.9(3) .
C24 C25 H25A 108.8 .
C26 C25 H25A 108.8 .
C24 C25 H25B 108.8 .
C26 C25 H25B 108.8 .
H25A C25 H25B 107.7 .
C27 C26 C25 112.4(2) .
C27 C26 H26A 109.1 .
C25 C26 H26A 109.1 .
C27 C26 H26B 109.1 .
C25 C26 H26B 109.1 .
H26A C26 H26B 107.9 .
C28 C27 C26 125.4(3) .
C28 C27 Rh1 70.57(18) .
C26 C27 Rh1 113.4(2) .
C28 C27 H27 119.6(19) .
C26 C27 H27 110.0(19) .
Rh1 C27 H27 109.6(18) .
C27 C28 C29 126.6(3) .
C27 C28 Rh1 71.87(18) .
C29 C28 Rh1 108.2(2) .
C27 C28 H28 116.4(19) .
C29 C28 H28 114.3(19) .
Rh1 C28 H28 107.0(18) .
C28 C29 C30 113.4(3) .
C28 C29 H29A 108.9 .
C30 C29 H29A 108.9 .
C28 C29 H29B 108.9 .
C30 C29 H29B 108.9 .
H29A C29 H29B 107.7 .
C23 C30 C29 112.0(3) .
C23 C30 H30A 109.2 .
C29 C30 H30A 109.2 .
C23 C30 H30B 109.2 .
C29 C30 H30B 109.2 .
H30A C30 H30B 107.9 .
F4 B1 F2 109.5(3) .
F4 B1 F1 111.8(3) .
F2 B1 F1 109.5(3) .
F4 B1 F3 110.4(3) .
F2 B1 F3 107.7(3) .
F1 B1 F3 107.8(3) .
Cl1 C31 Cl1 128.2(6) 2_656
Cl1 C31 H31A 105.2 2_656
Cl1 C31 H31A 105.2 .
Cl1 C31 H31B 105.2 2_656
Cl1 C31 H31B 105.2 .
H31A C31 H31B 106.0 .
C31 Cl1 C31 51.8(6) 2_656

loop_
_geom_bond_atom_site_label_1
_geom_bond_atom_site_label_2
_geom_bond_distance
_geom_bond_site_symmetry_2
Rh1 C28 2.150(3) .
Rh1 N1 2.159(2) .
Rh1 C27 2.167(3) .
Rh1 C24 2.213(3) .
Rh1 P1 2.2250(8) .
Rh1 C23 2.236(3) .
P1 C5 1.721(3) .
P1 C1 1.729(3) .
N1 C10 1.348(4) .
N1 C6 1.372(3) .
C1 C2 1.397(4) .
C1 C11 1.481(4) .
C2 C3 1.393(4) .
C2 H2 0.9500 .
C3 C4 1.404(4) .
C3 C17 1.481(4) .
C4 C5 1.392(4) .
C4 H4 0.9500 .
C5 C6 1.472(4) .
C6 C7 1.390(4) .
C7 C8 1.375(4) .
C7 H7 0.9500 .
C8 C9 1.379(4) .
C8 H8 0.9500 .
C9 C10 1.378(4) .
C9 H9 0.9500 .
C10 H10 0.9500 .
C11 C12 1.398(4) .
C11 C16 1.400(4) .
C12 C13 1.379(4) .
C12 H12 0.9500 .
C13 C14 1.386(5) .
C13 H13 0.9500 .
C14 C15 1.384(5) .
C14 H14 0.9500 .
C15 C16 1.379(5) .
C15 H15 0.9500 .
C16 H16 0.9500 .
C17 C22 1.393(4) .
C17 C18 1.397(4) .
C18 C19 1.383(4) .
C18 H18 0.9500 .
C19 C20 1.377(5) .
C19 H19 0.9500 .
C20 C21 1.379(5) .
C20 H20 0.9500 .
C21 C22 1.394(4) .
C21 H21 0.9500 .
C22 H22 0.9500 .
C23 C24 1.361(5) .
C23 C30 1.510(4) .
C23 H23 0.98(3) .
C24 C25 1.504(4) .
C24 H24 0.96(3) .
C25 C26 1.527(4) .
C25 H25A 0.9900 .
C25 H25B 0.9900 .
C26 C27 1.520(4) .
C26 H26A 0.9900 .
C26 H26B 0.9900 .
C27 C28 1.390(5) .
C27 H27 0.99(3) .
C28 C29 1.505(5) .
C28 H28 0.99(3) .
C29 C30 1.537(5) .
C29 H29A 0.9900 .
C29 H29B 0.9900 .
C30 H30A 0.9900 .
C30 H30B 0.9900 .
F1 B1 1.392(4) .
F2 B1 1.389(4) .
F3 B1 1.401(4) .
F4 B1 1.363(4) .
C31 Cl1 1.637(6) 2_656
C31 Cl1 1.639(7) .
C31 H31A 0.9900 .
C31 H31B 0.9900 .
Cl1 C31 1.637(6) 2_656

loop_
_geom_torsion_atom_site_label_1
_geom_torsion_atom_site_label_2
_geom_torsion_atom_site_label_3
_geom_torsion_atom_site_label_4
_geom_torsion
_geom_torsion_site_symmetry_1
_geom_torsion_site_symmetry_4
C28 Rh1 P1 C5 149.65(14) . .
N1 Rh1 P1 C5 -4.01(12) . .
C27 Rh1 P1 C5 -172.54(14) . .
C24 Rh1 P1 C5 -81.5(3) . .
C23 Rh1 P1 C5 69.0(3) . .
C28 Rh1 P1 C1 -18.9(2) . .
N1 Rh1 P1 C1 -172.6(2) . .
C27 Rh1 P1 C1 18.9(2) . .
C24 Rh1 P1 C1 110.0(3) . .
C23 Rh1 P1 C1 -99.6(3) . .
C28 Rh1 N1 C10 94.3(3) . .
C27 Rh1 N1 C10 -88.6(6) . .
C24 Rh1 N1 C10 -21.5(2) . .
P1 Rh1 N1 C10 178.7(2) . .
C23 Rh1 N1 C10 14.3(2) . .
C28 Rh1 N1 C6 -80.8(3) . .
C27 Rh1 N1 C6 96.3(5) . .
C24 Rh1 N1 C6 163.5(2) . .
P1 Rh1 N1 C6 3.6(2) . .
C23 Rh1 N1 C6 -160.7(2) . .
C5 P1 C1 C2 -1.9(3) . .
Rh1 P1 C1 C2 166.84(16) . .
C5 P1 C1 C11 177.1(2) . .
Rh1 P1 C1 C11 -14.2(4) . .
C11 C1 C2 C3 -177.0(3) . .
P1 C1 C2 C3 2.0(4) . .
C1 C2 C3 C4 0.1(5) . .
C1 C2 C3 C17 -179.5(3) . .
C2 C3 C4 C5 -2.2(5) . .
C17 C3 C4 C5 177.3(3) . .
C3 C4 C5 C6 -175.9(3) . .
C3 C4 C5 P1 1.9(4) . .
C1 P1 C5 C4 0.1(3) . .
Rh1 P1 C5 C4 -173.4(2) . .
C1 P1 C5 C6 178.1(2) . .
Rh1 P1 C5 C6 4.6(2) . .
C10 N1 C6 C7 1.0(4) . .
Rh1 N1 C6 C7 176.2(2) . .
C10 N1 C6 C5 -176.9(3) . .
Rh1 N1 C6 C5 -1.7(3) . .
C4 C5 C6 N1 175.8(3) . .
P1 C5 C6 N1 -2.2(3) . .
C4 C5 C6 C7 -2.1(4) . .
P1 C5 C6 C7 179.9(2) . .
N1 C6 C7 C8 -1.1(4) . .
C5 C6 C7 C8 176.8(3) . .
C6 C7 C8 C9 0.3(5) . .
C7 C8 C9 C10 0.4(5) . .
C6 N1 C10 C9 -0.2(4) . .
Rh1 N1 C10 C9 -175.5(2) . .
C8 C9 C10 N1 -0.5(5) . .
C2 C1 C11 C12 125.2(3) . .
P1 C1 C11 C12 -53.8(4) . .
C2 C1 C11 C16 -51.2(4) . .
P1 C1 C11 C16 129.9(3) . .
C16 C11 C12 C13 1.5(5) . .
C1 C11 C12 C13 -174.9(3) . .
C11 C12 C13 C14 -1.1(5) . .
C12 C13 C14 C15 -0.2(5) . .
C13 C14 C15 C16 1.3(6) . .
C14 C15 C16 C11 -1.0(6) . .
C12 C11 C16 C15 -0.4(5) . .
C1 C11 C16 C15 176.0(3) . .
C2 C3 C17 C22 -39.0(4) . .
C4 C3 C17 C22 141.5(3) . .
C2 C3 C17 C18 141.4(3) . .
C4 C3 C17 C18 -38.1(4) . .
C22 C17 C18 C19 0.9(4) . .
C3 C17 C18 C19 -179.5(3) . .
C17 C18 C19 C20 -0.7(5) . .
C18 C19 C20 C21 -0.3(5) . .
C19 C20 C21 C22 1.0(5) . .
C18 C17 C22 C21 -0.3(4) . .
C3 C17 C22 C21 -179.8(3) . .
C20 C21 C22 C17 -0.7(5) . .
C28 Rh1 C23 C24 114.4(2) . .
N1 Rh1 C23 C24 -91.82(19) . .
C27 Rh1 C23 C24 77.2(2) . .
P1 Rh1 C23 C24 -162.7(2) . .
C28 Rh1 C23 C30 -6.5(2) . .
N1 Rh1 C23 C30 147.3(2) . .
C27 Rh1 C23 C30 -43.7(2) . .
C24 Rh1 C23 C30 -120.9(3) . .
P1 Rh1 C23 C30 76.4(4) . .
C30 C23 C24 C25 2.6(5) . .
Rh1 C23 C24 C25 -100.2(3) . .
C30 C23 C24 Rh1 102.7(3) . .
C28 Rh1 C24 C23 -64.8(2) . .
N1 Rh1 C24 C23 91.53(19) . .
C27 Rh1 C24 C23 -99.0(2) . .
P1 Rh1 C24 C23 166.26(18) . .
C28 Rh1 C24 C25 58.5(2) . .
N1 Rh1 C24 C25 -145.2(2) . .
C27 Rh1 C24 C25 24.3(2) . .
P1 Rh1 C24 C25 -70.5(3) . .
C23 Rh1 C24 C25 123.3(3) . .
C23 C24 C25 C26 43.6(4) . .
Rh1 C24 C25 C26 -38.2(3) . .
C24 C25 C26 C27 33.3(4) . .
C25 C26 C27 C28 -93.0(4) . .
C25 C26 C27 Rh1 -10.9(4) . .
N1 Rh1 C27 C28 -177.9(4) . .
C24 Rh1 C27 C28 113.6(2) . .
P1 Rh1 C27 C28 -87.27(18) . .
C23 Rh1 C27 C28 78.4(2) . .
C28 Rh1 C27 C26 -121.1(3) . .
N1 Rh1 C27 C26 61.0(6) . .
C24 Rh1 C27 C26 -7.5(2) . .
P1 Rh1 C27 C26 151.7(2) . .
C23 Rh1 C27 C26 -42.6(2) . .
C26 C27 C28 C29 5.9(5) . .
Rh1 C27 C28 C29 -99.5(3) . .
C26 C27 C28 Rh1 105.4(3) . .
N1 Rh1 C28 C27 179.07(19) . .
C24 Rh1 C28 C27 -65.4(2) . .
P1 Rh1 C28 C27 98.62(18) . .
C23 Rh1 C28 C27 -97.7(2) . .
N1 Rh1 C28 C29 -57.4(4) . .
C27 Rh1 C28 C29 123.5(3) . .
C24 Rh1 C28 C29 58.1(2) . .
P1 Rh1 C28 C29 -137.9(2) . .
C23 Rh1 C28 C29 25.9(2) . .
C27 C28 C29 C30 38.0(5) . .
Rh1 C28 C29 C30 -42.5(3) . .
C24 C23 C30 C29 -95.3(4) . .
Rh1 C23 C30 C29 -14.2(3) . .
C28 C29 C30 C23 38.1(4) . .
Cl1 C31 Cl1 C31 0.000(2) 2_656 2_656
